data_1577268
loop_
_publ_author_name
'Uroz, Andrea'
'Blanco, Laura'
'D\'iaz-Tendero, Sergio'
'Feberero, Claudia'
'Collado, Alba'
'Cabrera, Silvia'
'Aleman, Jose'

_publ_section_title
;
 Substrate&#x2011;Driven Iridium Photocatalysts Enable Diastereoselective
 Dearomative Polyoxygenation of Hydroxyquinolines
;
_journal_name_full 'Chemical Science'
_journal_paper_doi 10.1039/D6SC01835A
_journal_year 2026
_chemical_formula_moiety 'C22 H29 Cl Ir N O4, C H2 Cl2'
_chemical_formula_sum 'C23 H31 Cl3 Ir N O4'
_chemical_formula_weight 684.04
_space_group_crystal_system monoclinic
_space_group_IT_number 14
_space_group_name_Hall '-P 2yn'
_space_group_name_H-M_alt 'P 1 21/n 1'
_atom_sites_solution_hydrogens geom
_atom_sites_solution_primary dual
_audit_creation_date 2023-10-09
_audit_creation_method
;
Olex2 1.5-ac6-012
(compiled 2023.08.24 svn.re1ec1418 for Rigaku Oxford Diffraction, GUI svn.r6817)
;
_audit_update_record
;
2025-06-23 deposited with the CCDC.	2026-05-15 downloaded from the CCDC.
;
_cell_angle_alpha 90
_cell_angle_beta 94.8740(10)
_cell_angle_gamma 90
_cell_formula_units_Z 4
_cell_length_a 11.83030(10)
_cell_length_b 11.61920(10)
_cell_length_c 18.96850(10)
_cell_measurement_reflns_used 37198
_cell_measurement_temperature 250.00(10)
_cell_measurement_theta_max 68.1630
_cell_measurement_theta_min 3.7250
_cell_volume 2597.96(3)
_computing_cell_refinement 'CrysAlisPro 1.171.43.91a (Rigaku OD, 2023)'
_computing_data_collection 'CrysAlisPro system (CCD 43.91a 64-bit (release 29-09-2023))'
_computing_data_reduction 'CrysAlisPro 1.171.43.91a (Rigaku OD, 2023)'
_computing_molecular_graphics 'Olex2 1.5-ac6-012 (Dolomanov et al., 2009)'
_computing_publication_material 'Olex2 1.5-ac6-012 (Dolomanov et al., 2009)'
_computing_structure_refinement 'SHELXL 2018/3 (Sheldrick, 2015)'
_computing_structure_solution 'SHELXT 2018/2 (Sheldrick, 2018)'
_diffrn_ambient_environment N~2~
_diffrn_ambient_temperature 250.00(10)
_diffrn_detector 'Hybrid Pixel Array Detector'
_diffrn_detector_area_resol_mean 10.0000
_diffrn_detector_type 'HyPix-Arc 100'
_diffrn_measured_fraction_theta_full 0.999
_diffrn_measured_fraction_theta_max 0.998
_diffrn_measurement_details
;
List of Runs (angles in degrees, time in seconds):

  # Type    Start    End  Width  t~exp~   \w     \q     \k     \f   Frames
#--------------------------------------------------------------------------
  1  \w     80.00 174.00   0.25    0.05    --  105.24  77.00 120.00  376
  2  \w     97.00 165.00   0.25    0.05    --  105.24  61.00  90.00  272
  3  \w     79.00 163.00   0.25    0.05    --  105.24  77.00  60.00  336
  4  \w     85.00 177.00   0.25    0.05    --  105.24  61.00  30.00  368
  5  \w     30.00 125.00   0.25    0.05    --   48.41  51.00 -15.00  380
  6  \w     87.00 178.00   0.25    0.05    --  105.24  51.00 -15.00  364
  7  \w    123.00 171.00   0.25    0.05    --  105.24  15.00 -90.00  192
  8  \w     44.00  99.00   0.25    0.05    --  105.24  15.00 -90.00  220
  9  \w     27.00  52.00   0.25    0.05    --  105.24 -45.00  60.00  100
 10  \w     38.00  73.00   0.25    0.05    --  105.24 -61.00 120.00  140
 11  \w     31.00  56.00   0.25    0.05    --  105.24 -61.00  90.00  100
 12  \w     44.00  74.00   0.25    0.05    --  105.24 -61.00-120.00  120
 13  \w     39.00  72.00   0.25    0.05    --  105.24 -61.00-150.00  132
 14  \w     28.00  61.00   0.25    0.05    --  105.24 -51.00-161.00  132
 15  \w    -28.00  61.00   0.25    0.05    --   48.41 -51.00-161.00  356
 16  \w     87.00 175.00   0.25    0.05    --  105.24 125.00-180.00  352
 17  \w     27.00  53.00   0.25    0.05    --  105.24 -45.00 150.00  104
 18  \w     27.00  52.00   0.25    0.05    --  105.24 -45.00 120.00  100
 19  \w     27.00  52.00   0.25    0.05    --  105.24 -45.00 -30.00  100
 20  \w     58.00  84.00   0.25    0.05    --  105.24-125.00 -30.00  104
 21  \w     37.00 101.00   0.25    0.05    --  105.24 -95.00 -30.00  256
 22  \w    -75.00 -40.00   0.25    0.05    --  -87.75  77.00   0.00  140
 23  \w    -54.00 -11.00   0.25    0.05    --  -87.75  51.00 -15.00  172
 24  \w    -68.00 -13.00   0.25    0.05    --  -87.75  61.00 -60.00  220
 25  \w    -47.00 -10.00   0.25    0.05    --  -87.75  45.00-180.00  148
 26  \w    -68.00 -13.00   0.25    0.05    --  -87.75  61.00-120.00  220
 27  \w    -23.00  28.00   0.25    0.05    --  -50.29  19.00 -30.00  204
 28  \w    -54.00  27.00   0.25    0.05    --  -50.29  51.00 -15.00  324
 29  \w    -47.00 -21.00   0.25    0.05    --  -87.75  45.00  90.00  104
 30  \w    -47.00 -10.00   0.25    0.05    --  -87.75  45.00 150.00  148
 31  \w   -156.00 -84.00   0.25    0.05    --  -87.75 -95.00 -60.00  288
 32  \w   -122.00 -74.00   0.25    0.05    --  -50.29-125.00 -60.00  192
 33  \w   -156.00 -61.00   0.25    0.05    --  -87.75 -77.00  90.00  380
 34  \w   -124.00 -73.00   0.25    0.05    --  -87.75 -61.00  60.00  204
 35  \w   -113.00 -72.00   0.25    0.05    --  -87.75 -61.00  90.00  164
 36  \w   -124.00 -73.00   0.25    0.05    --  -87.75 -45.00 150.00  204
 37  \w   -126.00 -31.00   0.25    0.05    --  -50.29 -57.00  90.00  380
 38  \w   -126.00 -31.00   0.25    0.05    --  -50.29 -57.00  60.00  380
 39  \w   -166.00 -71.00   0.25    0.05    --  -87.75 -45.00 150.00  380
 40  \w   -166.00 -71.00   0.25    0.05    --  -87.75 -45.00  90.00  380
 41  \w   -167.00 -67.00   0.25    0.05    --  -87.75 -30.00  90.00  400
 42  \w   -167.00 -67.00   0.25    0.05    --  -87.75 -30.00  90.00  400
 43  \w   -165.00 -69.00   0.25    0.05    --  -87.75 -51.00-161.00  384
 44  \w   -127.00 -32.00   0.25    0.05    --  -50.29 -51.00-161.00  380
;
_diffrn_measurement_device 'four-circle diffractometer'
_diffrn_measurement_device_type 'XtaLAB Synergy R, HyPix-Arc 100'
_diffrn_measurement_method '\w scans'
_diffrn_orient_matrix_type 'CrysAlisPro convention (1999,Acta A55,543-557)'
_diffrn_orient_matrix_UB_11 -0.0035174000
_diffrn_orient_matrix_UB_12 0.0015014000
_diffrn_orient_matrix_UB_13 0.0810011000
_diffrn_orient_matrix_UB_21 -0.1024181000
_diffrn_orient_matrix_UB_22 -0.0822905000
_diffrn_orient_matrix_UB_23 -0.0065803000
_diffrn_orient_matrix_UB_31 0.0811005000
_diffrn_orient_matrix_UB_32 -0.1039482000
_diffrn_orient_matrix_UB_33 0.0063801000
_diffrn_radiation_monochromator mirror
_diffrn_radiation_probe x-ray
_diffrn_radiation_type 'Cu K\a'
_diffrn_radiation_wavelength 1.54184
_diffrn_reflns_av_R_equivalents 0.0286
_diffrn_reflns_av_unetI/netI 0.0106
_diffrn_reflns_Laue_measured_fraction_full 0.999
_diffrn_reflns_Laue_measured_fraction_max 0.998
_diffrn_reflns_limit_h_max 14
_diffrn_reflns_limit_h_min -14
_diffrn_reflns_limit_k_max 13
_diffrn_reflns_limit_k_min -13
_diffrn_reflns_limit_l_max 22
_diffrn_reflns_limit_l_min -22
_diffrn_reflns_number 47274
_diffrn_reflns_point_group_measured_fraction_full 0.999
_diffrn_reflns_point_group_measured_fraction_max 0.998
_diffrn_reflns_theta_full 67.684
_diffrn_reflns_theta_max 68.298
_diffrn_reflns_theta_min 4.248
_diffrn_source 'Rotating-anode X-ray tube'
_diffrn_source_type 'PhotonJet R (Cu) X-ray Source'
_exptl_absorpt_coefficient_mu 13.025
_exptl_absorpt_correction_T_max 1.000
_exptl_absorpt_correction_T_min 0.612
_exptl_absorpt_correction_type gaussian
_exptl_absorpt_process_details
;
CrysAlisPro 1.171.43.91a (Rigaku Oxford Diffraction, 2023)
Numerical absorption correction based on gaussian integration over
a multifaceted crystal model
Empirical absorption correction using spherical harmonics,
implemented in SCALE3 ABSPACK scaling algorithm.
;
_exptl_crystal_colour 'clear intense yellow'
_exptl_crystal_colour_lustre clear
_exptl_crystal_colour_modifier intense
_exptl_crystal_colour_primary yellow
_exptl_crystal_density_diffrn 1.749
_exptl_crystal_description ribbon
_exptl_crystal_F_000 1344
_exptl_crystal_recrystallization_method 'obtained from dichloromethane'
_exptl_crystal_size_max 0.197
_exptl_crystal_size_mid 0.157
_exptl_crystal_size_min 0.031
_refine_diff_density_max 1.073
_refine_diff_density_min -1.075
_refine_diff_density_rms 0.082
_refine_ls_extinction_method none
_refine_ls_goodness_of_fit_ref 1.103
_refine_ls_hydrogen_treatment constr
_refine_ls_matrix_type full
_refine_ls_number_parameters 299
_refine_ls_number_reflns 4745
_refine_ls_number_restraints 0
_refine_ls_restrained_S_all 1.103
_refine_ls_R_factor_all 0.0240
_refine_ls_R_factor_gt 0.0238
_refine_ls_shift/su_max 0.001
_refine_ls_shift/su_mean 0.000
_refine_ls_structure_factor_coef Fsqd
_refine_ls_weighting_details 'w=1/[\s^2^(Fo^2^)+(0.0234P)^2^+6.2746P] where P=(Fo^2^+2Fc^2^)/3'
_refine_ls_weighting_scheme calc
_refine_ls_wR_factor_gt 0.0583
_refine_ls_wR_factor_ref 0.0584
_reflns_Friedel_coverage 0.000
_reflns_number_gt 4696
_reflns_number_total 4745
_reflns_threshold_expression 'I > 2\s(I)'
_cod_data_source_file d6sc01835a2.cif
_cod_data_source_block 03916
_cod_database_code 1577268
_shelx_shelxl_version_number 2018/3
_chemical_oxdiff_formula C22H29ClIrNO4
_chemical_oxdiff_usercomment 'LB515 250K'
_shelx_space_group_comment
;
The symmetry employed for this shelxl refinement is uniquely defined
by the following loop, which should always be used as a source of
symmetry information in preference to the above space-group names.
They are only intended as comments.
;
_shelx_estimated_absorpt_t_max 0.688
_shelx_estimated_absorpt_t_min 0.183
_olex2_refinement_description
;
1. Fixed Uiso
 At 1.2 times of:
  All C(H) groups, All C(H,H) groups
 At 1.5 times of:
  All C(H,H,H) groups, All O(H) groups
2.a Ternary CH refined with riding coordinates:
 C16(H16)
2.b Secondary CH2 refined with riding coordinates:
 C23(H23A,H23B)
2.c Aromatic/amide H refined with riding coordinates:
 C12(H12), C13(H13)
2.d Idealised Me refined as rotating group:
 C6(H6A,H6B,H6C), C7(H7A,H7B,H7C), C8(H8A,H8B,H8C), C9(H9A,H9B,H9C), C10(H10A,
 H10B,H10C), C20(H20A,H20B,H20C), C21(H21A,H21B,H21C), C22(H22A,H22B,H22C)
2.e Idealised tetrahedral OH refined as rotating group:
 O2(H2), O4(H4)
;
_olex2_exptl_crystal_mounting_method 'placed on a MiTeGen micromount'
_olex2_submission_original_sample_id LB515
_olex2_submission_special_instructions 'No special instructions were received'
_oxdiff_exptl_absorpt_empirical_details
;
Empirical correction (ABSPACK) includes:
- Absorption correction using spherical harmonics
- Frame scaling
- Detector area scaling
;
_oxdiff_exptl_absorpt_empirical_full_max 2.082
_oxdiff_exptl_absorpt_empirical_full_min 0.701

loop_
_space_group_symop_operation_xyz
'x, y, z'
'-x+1/2, y+1/2, -z+1/2'
'-x, -y, -z'
'x-1/2, -y-1/2, z-1/2'

loop_
_atom_site_label
_atom_site_type_symbol
_atom_site_fract_x
_atom_site_fract_y
_atom_site_fract_z
_atom_site_U_iso_or_equiv
_atom_site_adp_type
_atom_site_occupancy
_atom_site_site_symmetry_order
_atom_site_calc_flag
_atom_site_refinement_flags_posn
_atom_site_refinement_flags_adp
_atom_site_refinement_flags_occupancy
_atom_site_disorder_assembly
_atom_site_disorder_group
C1 C 0.4900(3) 0.3953(3) 0.57922(19) 0.0378(8) Uani 1 1 d . . . . .
C2 C 0.5995(3) 0.3497(3) 0.5989(2) 0.0385(8) Uani 1 1 d . . . . .
C3 C 0.6621(3) 0.4331(3) 0.6440(2) 0.0407(8) Uani 1 1 d . . . . .
C4 C 0.5892(3) 0.5288(3) 0.6512(2) 0.0403(8) Uani 1 1 d . . . . .
C5 C 0.4814(3) 0.5056(3) 0.6133(2) 0.0372(8) Uani 1 1 d . . . . .
C6 C 0.3975(4) 0.3410(5) 0.5327(2) 0.0609(13) Uani 1 1 d . . . . .
H6A H 0.387183 0.382945 0.488380 0.091 Uiso 1 1 calc R U . . .
H6B H 0.327565 0.342941 0.555934 0.091 Uiso 1 1 calc R U . . .
H6C H 0.417314 0.261796 0.523377 0.091 Uiso 1 1 calc R U . . .
C7 C 0.6440(5) 0.2359(4) 0.5776(3) 0.0628(13) Uani 1 1 d . . . . .
H7A H 0.581121 0.183901 0.565732 0.094 Uiso 1 1 calc R U . . .
H7B H 0.692813 0.204020 0.616418 0.094 Uiso 1 1 calc R U . . .
H7C H 0.687087 0.245784 0.536703 0.094 Uiso 1 1 calc R U . . .
C8 C 0.7860(4) 0.4231(5) 0.6691(3) 0.0673(14) Uani 1 1 d . . . . .
H8A H 0.801058 0.346839 0.688536 0.101 Uiso 1 1 calc R U . . .
H8B H 0.805149 0.480380 0.705353 0.101 Uiso 1 1 calc R U . . .
H8C H 0.831554 0.435514 0.629623 0.101 Uiso 1 1 calc R U . . .
C9 C 0.6177(5) 0.6407(4) 0.6886(3) 0.0665(14) Uani 1 1 d . . . . .
H9A H 0.692091 0.634921 0.714156 0.100 Uiso 1 1 calc R U . . .
H9B H 0.561509 0.656835 0.721674 0.100 Uiso 1 1 calc R U . . .
H9C H 0.617904 0.702387 0.654188 0.100 Uiso 1 1 calc R U . . .
C10 C 0.3819(4) 0.5848(5) 0.6049(3) 0.0655(14) Uani 1 1 d . . . . .
H10A H 0.387575 0.632759 0.563461 0.098 Uiso 1 1 calc R U . . .
H10B H 0.380922 0.633072 0.646513 0.098 Uiso 1 1 calc R U . . .
H10C H 0.312585 0.539955 0.599113 0.098 Uiso 1 1 calc R U . . .
C11 C 0.5565(4) 0.4849(4) 0.8441(2) 0.0506(10) Uani 1 1 d . . . . .
C12 C 0.5167(5) 0.5472(4) 0.8989(2) 0.0624(13) Uani 1 1 d . . . . .
H12 H 0.568652 0.579616 0.933552 0.075 Uiso 1 1 calc R U . . .
C13 C 0.4028(5) 0.5624(4) 0.9035(2) 0.0612(13) Uani 1 1 d . . . . .
H13 H 0.377353 0.611106 0.938404 0.073 Uiso 1 1 calc R U . . .
C14 C 0.3243(4) 0.5058(3) 0.8564(2) 0.0449(10) Uani 1 1 d . . . . .
C15 C 0.1975(4) 0.5141(3) 0.8610(2) 0.0501(11) Uani 1 1 d . . . . .
C16 C 0.1336(4) 0.4869(3) 0.7910(2) 0.0470(10) Uani 1 1 d . . . . .
H16 H 0.049881 0.488588 0.790832 0.056 Uiso 1 1 calc R U . . .
C17 C 0.1784(3) 0.4100(3) 0.7388(2) 0.0372(8) Uani 1 1 d . . . . .
C18 C 0.2949(3) 0.3586(3) 0.75804(19) 0.0327(7) Uani 1 1 d . . . . .
C19 C 0.3686(3) 0.4400(3) 0.80427(17) 0.0343(8) Uani 1 1 d . . . . .
C20 C 0.6806(4) 0.4646(5) 0.8385(3) 0.0686(14) Uani 1 1 d . . . . .
H20A H 0.711515 0.526850 0.812082 0.103 Uiso 1 1 calc R U . . .
H20B H 0.690943 0.392242 0.814361 0.103 Uiso 1 1 calc R U . . .
H20C H 0.719623 0.461416 0.885597 0.103 Uiso 1 1 calc R U . . .
C21 C 0.1026(3) 0.3435(4) 0.6862(3) 0.0565(12) Uani 1 1 d . . . . .
H21A H 0.093431 0.265808 0.703471 0.085 Uiso 1 1 calc R U . . .
H21B H 0.136248 0.340959 0.641348 0.085 Uiso 1 1 calc R U . . .
H21C H 0.029109 0.380824 0.679765 0.085 Uiso 1 1 calc R U . . .
C22 C 0.1601(5) 0.4326(4) 0.9177(3) 0.0729(17) Uani 1 1 d . . . . .
H22A H 0.188582 0.355895 0.909661 0.109 Uiso 1 1 calc R U . . .
H22B H 0.077918 0.430801 0.915578 0.109 Uiso 1 1 calc R U . . .
H22C H 0.190085 0.459479 0.964023 0.109 Uiso 1 1 calc R U . . .
Cl1 Cl 0.57541(8) 0.20104(8) 0.75031(5) 0.0455(2) Uani 1 1 d . . . . .
Ir1 Ir 0.51267(2) 0.37688(2) 0.69277(2) 0.02769(6) Uani 1 1 d . . . . .
N008 N 0.4806(3) 0.4374(3) 0.79438(16) 0.0374(7) Uani 1 1 d . . . . .
O1 O 0.34601(18) 0.3226(2) 0.70001(12) 0.0305(5) Uani 1 1 d . . . . .
O2 O 0.2736(3) 0.2630(2) 0.80379(15) 0.0486(7) Uani 1 1 d . . . . .
H2 H 0.298704 0.202949 0.787266 0.073 Uiso 1 1 calc R U . . .
O3 O 0.1789(2) 0.5338(2) 0.72812(14) 0.0430(6) Uani 1 1 d . . . . .
O4 O 0.1690(4) 0.6268(2) 0.88378(17) 0.0643(10) Uani 1 1 d . . . . .
H4 H 0.167330 0.671851 0.849750 0.096 Uiso 1 1 calc R U . . .
C23 C 0.4876(5) 0.1642(8) 0.9216(3) 0.096(2) Uani 1 1 d . . . . .
H23A H 0.467882 0.219759 0.883709 0.116 Uiso 1 1 calc R U . . .
H23B H 0.478334 0.086712 0.901560 0.116 Uiso 1 1 calc R U . . .
Cl2 Cl 0.62902(15) 0.1842(3) 0.95381(10) 0.1372(9) Uani 1 1 d . . . . .
Cl3 Cl 0.40020(19) 0.1806(4) 0.98481(13) 0.1721(14) Uani 1 1 d . . . . .

loop_
_atom_site_aniso_label
_atom_site_aniso_U_11
_atom_site_aniso_U_22
_atom_site_aniso_U_33
_atom_site_aniso_U_23
_atom_site_aniso_U_13
_atom_site_aniso_U_12
C1 0.041(2) 0.041(2) 0.0320(18) 0.0089(15) 0.0055(15) -0.0080(16)
C2 0.043(2) 0.0367(19) 0.0379(19) 0.0002(16) 0.0142(16) -0.0001(16)
C3 0.0298(18) 0.045(2) 0.049(2) 0.0019(17) 0.0085(16) -0.0052(16)
C4 0.041(2) 0.0332(19) 0.048(2) 0.0007(16) 0.0123(17) -0.0089(16)
C5 0.0343(18) 0.0337(18) 0.045(2) 0.0137(16) 0.0141(15) 0.0041(15)
C6 0.066(3) 0.078(3) 0.036(2) 0.016(2) -0.010(2) -0.035(3)
C7 0.089(4) 0.046(3) 0.058(3) -0.004(2) 0.028(3) 0.015(2)
C8 0.029(2) 0.095(4) 0.078(3) 0.002(3) 0.006(2) -0.001(2)
C9 0.086(4) 0.038(2) 0.077(3) -0.009(2) 0.014(3) -0.020(2)
C10 0.059(3) 0.066(3) 0.074(3) 0.035(3) 0.023(2) 0.032(2)
C11 0.067(3) 0.042(2) 0.041(2) -0.0064(18) -0.0101(19) -0.008(2)
C12 0.091(4) 0.051(3) 0.042(2) -0.010(2) -0.013(2) -0.006(3)
C13 0.112(4) 0.040(2) 0.031(2) -0.0074(18) 0.004(2) 0.005(3)
C14 0.076(3) 0.0276(18) 0.0323(19) 0.0041(15) 0.0128(18) 0.0093(18)
C15 0.082(3) 0.0301(19) 0.042(2) 0.0079(16) 0.030(2) 0.019(2)
C16 0.053(2) 0.033(2) 0.060(3) 0.0088(18) 0.029(2) 0.0112(17)
C17 0.0374(19) 0.0254(17) 0.051(2) 0.0033(15) 0.0156(16) 0.0029(14)
C18 0.0388(19) 0.0244(16) 0.0363(18) 0.0025(14) 0.0121(15) 0.0025(14)
C19 0.053(2) 0.0243(16) 0.0262(16) 0.0030(13) 0.0062(15) 0.0037(15)
C20 0.061(3) 0.074(3) 0.067(3) -0.011(3) -0.022(2) -0.013(3)
C21 0.033(2) 0.053(3) 0.083(3) -0.013(2) 0.005(2) 0.0019(19)
C22 0.114(5) 0.045(3) 0.067(3) 0.020(2) 0.054(3) 0.022(3)
Cl1 0.0460(5) 0.0380(5) 0.0516(5) 0.0117(4) -0.0017(4) 0.0073(4)
Ir1 0.02537(9) 0.02602(9) 0.03152(9) 0.00009(5) 0.00154(6) -0.00104(5)
N008 0.0462(18) 0.0327(16) 0.0323(15) -0.0025(12) -0.0024(13) -0.0026(13)
O1 0.0267(11) 0.0324(12) 0.0333(12) -0.0064(10) 0.0076(9) -0.0026(9)
O2 0.0719(19) 0.0246(13) 0.0533(16) 0.0089(12) 0.0295(14) 0.0071(13)
O3 0.0581(17) 0.0291(13) 0.0435(14) 0.0070(11) 0.0145(12) 0.0096(12)
O4 0.117(3) 0.0349(16) 0.0462(17) 0.0048(12) 0.0351(18) 0.0312(17)
C23 0.062(3) 0.166(7) 0.059(3) -0.012(4) -0.006(3) 0.003(4)
Cl2 0.0650(9) 0.258(3) 0.0853(11) -0.0249(15) -0.0128(8) 0.0138(14)
Cl3 0.0837(13) 0.328(4) 0.1073(16) -0.047(2) 0.0248(11) -0.0201(19)

loop_
_atom_type_symbol
_atom_type_description
_atom_type_scat_dispersion_real
_atom_type_scat_dispersion_imag
_atom_type_scat_source
C C 0.0181 0.0091 'International Tables Vol C Tables 4.2.6.8 and 6.1.1.4'
H H 0.0000 0.0000 'International Tables Vol C Tables 4.2.6.8 and 6.1.1.4'
Cl Cl 0.3639 0.7018 'International Tables Vol C Tables 4.2.6.8 and 6.1.1.4'
Ir Ir -4.7710 6.5667 'International Tables Vol C Tables 4.2.6.8 and 6.1.1.4'
N N 0.0311 0.0180 'International Tables Vol C Tables 4.2.6.8 and 6.1.1.4'
O O 0.0492 0.0322 'International Tables Vol C Tables 4.2.6.8 and 6.1.1.4'

loop_
_exptl_crystal_face_index_h
_exptl_crystal_face_index_k
_exptl_crystal_face_index_l
_exptl_crystal_face_perp_dist
-1 1 0 0.0870
-1 -1 1 0.0837
-1 0 1 0.0903
-1 0 0 0.0965
0 0 -1 0.0138
0 0 1 0.0177
0 1 1 0.0649
0 1 0 0.0694
1 -1 0 0.0869
1 -1 1 0.0792
1 0 1 0.0528
1 1 1 0.0764
1 1 0 0.0908
1 0 0 0.0608

loop_
_geom_angle_atom_site_label_1
_geom_angle_atom_site_label_2
_geom_angle_atom_site_label_3
_geom_angle
_geom_angle_site_symmetry_1
_geom_angle_site_symmetry_3
_geom_angle_publ_flag
C2 C1 C5 108.1(3) . . ?
C2 C1 C6 127.4(4) . . ?
C2 C1 Ir1 70.6(2) . . ?
C5 C1 C6 124.5(4) . . ?
C5 C1 Ir1 69.4(2) . . ?
C6 C1 Ir1 125.0(3) . . ?
C1 C2 C3 108.3(3) . . ?
C1 C2 C7 126.5(4) . . ?
C1 C2 Ir1 71.0(2) . . ?
C3 C2 C7 125.3(4) . . ?
C3 C2 Ir1 70.8(2) . . ?
C7 C2 Ir1 124.0(3) . . ?
C2 C3 C8 124.6(4) . . ?
C2 C3 Ir1 69.9(2) . . ?
C4 C3 C2 107.2(3) . . ?
C4 C3 C8 127.8(4) . . ?
C4 C3 Ir1 70.8(2) . . ?
C8 C3 Ir1 130.4(3) . . ?
C3 C4 C5 109.0(3) . . ?
C3 C4 C9 127.4(4) . . ?
C3 C4 Ir1 70.9(2) . . ?
C5 C4 C9 123.5(4) . . ?
C5 C4 Ir1 69.40(19) . . ?
C9 C4 Ir1 128.0(3) . . ?
C1 C5 C10 125.7(4) . . ?
C1 C5 Ir1 71.3(2) . . ?
C4 C5 C1 107.3(3) . . ?
C4 C5 C10 126.7(4) . . ?
C4 C5 Ir1 71.6(2) . . ?
C10 C5 Ir1 126.6(3) . . ?
C12 C11 C20 122.3(4) . . ?
N008 C11 C12 119.1(4) . . ?
N008 C11 C20 118.6(4) . . ?
C13 C12 C11 121.1(4) . . ?
C12 C13 C14 120.2(4) . . ?
C13 C14 C15 122.8(4) . . ?
C19 C14 C13 116.4(4) . . ?
C19 C14 C15 120.9(4) . . ?
C14 C15 C22 110.5(4) . . ?
C16 C15 C14 111.2(3) . . ?
C16 C15 C22 109.7(4) . . ?
O4 C15 C14 109.7(4) . . ?
O4 C15 C16 110.2(4) . . ?
O4 C15 C22 105.4(3) . . ?
C17 C16 C15 122.7(4) . . ?
O3 C16 C15 116.9(4) . . ?
O3 C16 C17 59.6(2) . . ?
C16 C17 C18 116.7(4) . . ?
C16 C17 C21 122.3(4) . . ?
C21 C17 C18 115.9(3) . . ?
O3 C17 C16 59.8(2) . . ?
O3 C17 C18 114.1(3) . . ?
O3 C17 C21 115.3(3) . . ?
C19 C18 C17 111.1(3) . . ?
O1 C18 C17 112.4(3) . . ?
O1 C18 C19 112.6(3) . . ?
O1 C18 O2 111.1(3) . . ?
O2 C18 C17 104.3(3) . . ?
O2 C18 C19 104.7(3) . . ?
C14 C19 C18 121.5(4) . . ?
N008 C19 C14 123.0(4) . . ?
N008 C19 C18 115.4(3) . . ?
C1 Ir1 C3 65.18(15) . . ?
C1 Ir1 C4 64.87(14) . . ?
C1 Ir1 Cl1 123.01(11) . . ?
C2 Ir1 C1 38.47(15) . . ?
C2 Ir1 C3 39.32(15) . . ?
C2 Ir1 C4 64.80(14) . . ?
C2 Ir1 Cl1 95.74(11) . . ?
C3 Ir1 Cl1 102.65(11) . . ?
C4 Ir1 C3 38.32(15) . . ?
C4 Ir1 Cl1 137.45(11) . . ?
C5 Ir1 C1 39.30(15) . . ?
C5 Ir1 C2 65.48(14) . . ?
C5 Ir1 C3 65.47(14) . . ?
C5 Ir1 C4 38.99(15) . . ?
C5 Ir1 Cl1 160.91(10) . . ?
N008 Ir1 C1 149.23(14) . . ?
N008 Ir1 C2 159.54(14) . . ?
N008 Ir1 C3 120.34(14) . . ?
N008 Ir1 C4 100.02(13) . . ?
N008 Ir1 C5 112.13(13) . . ?
N008 Ir1 Cl1 86.63(9) . . ?
O1 Ir1 C1 93.29(12) . . ?
O1 Ir1 C2 122.01(12) . . ?
O1 Ir1 C3 158.46(12) . . ?
O1 Ir1 C4 134.26(13) . . ?
O1 Ir1 C5 98.66(12) . . ?
O1 Ir1 Cl1 88.29(7) . . ?
O1 Ir1 N008 78.30(10) . . ?
C11 N008 Ir1 127.4(3) . . ?
C19 N008 C11 119.4(3) . . ?
C19 N008 Ir1 112.7(2) . . ?
C18 O1 Ir1 116.5(2) . . ?
C17 O3 C16 60.6(2) . . ?
Cl3 C23 Cl2 111.7(3) . . ?

loop_
_geom_bond_atom_site_label_1
_geom_bond_atom_site_label_2
_geom_bond_distance
_geom_bond_site_symmetry_2
_geom_bond_publ_flag
C1 C2 1.421(6) . ?
C1 C5 1.443(5) . ?
C1 C6 1.487(6) . ?
C1 Ir1 2.159(4) . ?
C2 C3 1.453(6) . ?
C2 C7 1.492(6) . ?
C2 Ir1 2.153(4) . ?
C3 C4 1.420(5) . ?
C3 C8 1.507(5) . ?
C3 Ir1 2.165(4) . ?
C4 C5 1.434(5) . ?
C4 C9 1.506(6) . ?
C4 Ir1 2.163(4) . ?
C5 C10 1.491(5) . ?
C5 Ir1 2.134(3) . ?
C11 C12 1.381(7) . ?
C11 C20 1.499(7) . ?
C11 N008 1.362(5) . ?
C12 C13 1.369(8) . ?
C13 C14 1.397(7) . ?
C14 C15 1.513(6) . ?
C14 C19 1.388(5) . ?
C15 C16 1.504(7) . ?
C15 C22 1.527(6) . ?
C15 O4 1.428(4) . ?
C16 C17 1.467(5) . ?
C16 O3 1.455(4) . ?
C17 C18 1.518(5) . ?
C17 C21 1.497(6) . ?
C17 O3 1.453(4) . ?
C18 C19 1.515(5) . ?
C18 O1 1.366(4) . ?
C18 O2 1.445(4) . ?
C19 N008 1.354(5) . ?
Cl1 Ir1 2.4039(9) . ?
Ir1 N008 2.116(3) . ?
Ir1 O1 2.086(2) . ?
C23 Cl2 1.747(6) . ?
C23 Cl3 1.659(6) . ?

loop_
_geom_hbond_atom_site_label_D
_geom_hbond_atom_site_label_H
_geom_hbond_atom_site_label_A
_geom_hbond_distance_DH
_geom_hbond_distance_HA
_geom_hbond_distance_DA
_geom_hbond_angle_DHA
_geom_hbond_site_symmetry_A
_geom_hbond_publ_flag
C16 H16 Cl1 0.99 2.95 3.548(4) 119.8 2_556 yes
C20 H20B Cl1 0.97 2.83 3.657(5) 143.9 . yes
C22 H22A O2 0.97 2.56 3.294(5) 132.6 . yes
O2 H2 O3 0.83 2.01 2.799(4) 159.0 2_546 yes
O4 H4 O1 0.83 1.99 2.772(4) 156.9 2_556 yes
C23 H23A Cl1 0.98 2.94 3.521(6) 119.4 . yes

loop_
_geom_torsion_atom_site_label_1
_geom_torsion_atom_site_label_2
_geom_torsion_atom_site_label_3
_geom_torsion_atom_site_label_4
_geom_torsion
_geom_torsion_site_symmetry_1
_geom_torsion_site_symmetry_2
_geom_torsion_site_symmetry_3
_geom_torsion_site_symmetry_4
_geom_torsion_publ_flag
C1 C2 C3 C4 0.1(4) . . . . ?
C1 C2 C3 C8 -172.7(4) . . . . ?
C1 C2 C3 Ir1 61.4(2) . . . . ?
C2 C1 C5 C4 2.7(4) . . . . ?
C2 C1 C5 C10 177.7(4) . . . . ?
C2 C1 C5 Ir1 -60.2(2) . . . . ?
C2 C3 C4 C5 1.6(4) . . . . ?
C2 C3 C4 C9 -175.5(4) . . . . ?
C2 C3 C4 Ir1 60.7(3) . . . . ?
C3 C4 C5 C1 -2.7(4) . . . . ?
C3 C4 C5 C10 -177.6(4) . . . . ?
C3 C4 C5 Ir1 60.0(3) . . . . ?
C5 C1 C2 C3 -1.8(4) . . . . ?
C5 C1 C2 C7 178.2(4) . . . . ?
C5 C1 C2 Ir1 59.5(2) . . . . ?
C6 C1 C2 C3 179.0(4) . . . . ?
C6 C1 C2 C7 -1.0(6) . . . . ?
C6 C1 C2 Ir1 -119.7(4) . . . . ?
C6 C1 C5 C4 -178.0(3) . . . . ?
C6 C1 C5 C10 -3.1(6) . . . . ?
C6 C1 C5 Ir1 119.0(4) . . . . ?
C7 C2 C3 C4 -179.9(4) . . . . ?
C7 C2 C3 C8 7.4(6) . . . . ?
C7 C2 C3 Ir1 -118.6(4) . . . . ?
C8 C3 C4 C5 174.1(4) . . . . ?
C8 C3 C4 C9 -3.0(7) . . . . ?
C8 C3 C4 Ir1 -126.8(4) . . . . ?
C9 C4 C5 C1 174.5(4) . . . . ?
C9 C4 C5 C10 -0.3(6) . . . . ?
C9 C4 C5 Ir1 -122.7(4) . . . . ?
C11 C12 C13 C14 6.1(7) . . . . ?
C12 C11 N008 C19 -8.1(6) . . . . ?
C12 C11 N008 Ir1 162.7(3) . . . . ?
C12 C13 C14 C15 176.7(4) . . . . ?
C12 C13 C14 C19 -3.0(6) . . . . ?
C13 C14 C15 C16 157.5(4) . . . . ?
C13 C14 C15 C22 -80.4(5) . . . . ?
C13 C14 C15 O4 35.3(5) . . . . ?
C13 C14 C19 C18 169.4(3) . . . . ?
C13 C14 C19 N008 -5.9(5) . . . . ?
C14 C15 C16 C17 28.3(5) . . . . ?
C14 C15 C16 O3 -41.4(4) . . . . ?
C14 C19 N008 C11 11.6(5) . . . . ?
C14 C19 N008 Ir1 -160.5(3) . . . . ?
C15 C14 C19 C18 -10.3(5) . . . . ?
C15 C14 C19 N008 174.4(3) . . . . ?
C15 C16 C17 C18 -0.6(5) . . . . ?
C15 C16 C17 C21 153.2(4) . . . . ?
C15 C16 C17 O3 -104.3(4) . . . . ?
C15 C16 O3 C17 113.9(4) . . . . ?
C16 C17 C18 C19 -31.5(4) . . . . ?
C16 C17 C18 O1 -158.8(3) . . . . ?
C16 C17 C18 O2 80.7(4) . . . . ?
C17 C18 C19 C14 38.3(4) . . . . ?
C17 C18 C19 N008 -146.1(3) . . . . ?
C17 C18 O1 Ir1 130.6(3) . . . . ?
C18 C17 O3 C16 -108.0(4) . . . . ?
C18 C19 N008 C11 -163.9(3) . . . . ?
C18 C19 N008 Ir1 24.0(4) . . . . ?
C19 C14 C15 C16 -22.8(5) . . . . ?
C19 C14 C15 C22 99.3(4) . . . . ?
C19 C14 C15 O4 -145.0(3) . . . . ?
C19 C18 O1 Ir1 4.2(4) . . . . ?
C20 C11 C12 C13 -178.6(5) . . . . ?
C20 C11 N008 C19 170.1(4) . . . . ?
C20 C11 N008 Ir1 -19.1(6) . . . . ?
C21 C17 C18 C19 173.0(3) . . . . ?
C21 C17 C18 O1 45.7(4) . . . . ?
C21 C17 C18 O2 -74.8(4) . . . . ?
C21 C17 O3 C16 114.1(4) . . . . ?
C22 C15 C16 C17 -94.3(4) . . . . ?
C22 C15 C16 O3 -163.9(3) . . . . ?
Ir1 C1 C2 C3 -61.3(3) . . . . ?
Ir1 C1 C2 C7 118.7(4) . . . . ?
Ir1 C1 C5 C4 63.0(2) . . . . ?
Ir1 C1 C5 C10 -122.1(4) . . . . ?
Ir1 C2 C3 C4 -61.3(3) . . . . ?
Ir1 C2 C3 C8 125.9(4) . . . . ?
Ir1 C3 C4 C5 -59.1(3) . . . . ?
Ir1 C3 C4 C9 123.8(4) . . . . ?
Ir1 C4 C5 C1 -62.7(2) . . . . ?
Ir1 C4 C5 C10 122.4(4) . . . . ?
N008 C11 C12 C13 -0.5(7) . . . . ?
O1 C18 C19 C14 165.5(3) . . . . ?
O1 C18 C19 N008 -18.9(4) . . . . ?
O2 C18 C19 C14 -73.7(4) . . . . ?
O2 C18 C19 N008 101.9(3) . . . . ?
O2 C18 O1 Ir1 -112.9(3) . . . . ?
O3 C16 C17 C18 103.7(3) . . . . ?
O3 C16 C17 C21 -102.5(4) . . . . ?
O3 C17 C18 C19 35.4(4) . . . . ?
O3 C17 C18 O1 -91.9(4) . . . . ?
O3 C17 C18 O2 147.7(3) . . . . ?
O4 C15 C16 C17 150.1(4) . . . . ?
O4 C15 C16 O3 80.5(4) . . . . ?

loop_
_exptl_oxdiff_crystal_face_indexfrac_h
_exptl_oxdiff_crystal_face_indexfrac_k
_exptl_oxdiff_crystal_face_indexfrac_l
_exptl_oxdiff_crystal_face_x
_exptl_oxdiff_crystal_face_y
_exptl_oxdiff_crystal_face_z
-0.9978 1.0007 -0.0021 0.0048 0.0199 -0.1850
-1.0010 -0.9984 0.9973 0.0828 0.1781 0.0290
-0.9997 0.0012 0.9965 0.0842 0.0957 -0.0748
-0.9992 0.0012 -0.0013 0.0034 0.1022 -0.0812
0.0005 -0.0000 -0.9978 -0.0808 0.0065 -0.0063
-0.0005 0.0000 0.9978 0.0808 -0.0065 0.0063
0.0008 0.9996 0.9969 0.0822 -0.0889 -0.0975
0.0013 0.9996 -0.0008 0.0014 -0.0824 -0.1038
0.9978 -1.0007 0.0021 -0.0048 -0.0199 0.1850
0.9973 -1.0007 0.9999 0.0760 -0.0264 0.1913
0.9987 -0.0011 0.9990 0.0774 -0.1088 0.0875
1.0000 0.9984 0.9982 0.0788 -0.1911 -0.0163
1.0005 0.9984 0.0004 -0.0020 -0.1846 -0.0226
0.9992 -0.0012 0.0013 -0.0034 -0.1022 0.0812
